data_4112874
loop_
_publ_author_name
'Michael M. Konnick'
'Ilia A. Guzei'
'Shannon S. Stahl'

_publ_section_title
;
 Characterization of Peroxo and Hydroperoxo Intermediates in the Aerobic
 Oxidation of N-Heterocyclic-Carbene-Coordinated Palladium(0)
;
_journal_name_full 'Journal of the American Chemical Society'
_journal_page_first 10212
_journal_page_last 10213
_journal_paper_doi 10.1021/ja046884u
_journal_volume 126
_journal_year 2004
_chemical_formula_sum 'C46 H54 N4 O4 Pd'
_chemical_formula_weight 833.33
_chemical_name_systematic
; 
 ? 
;
_space_group_IT_number 14
_symmetry_cell_setting monoclinic
_symmetry_space_group_name_Hall '-P 2yn'
_symmetry_space_group_name_H-M 'P 1 21/n 1'
_atom_sites_solution_hydrogens geom
_atom_sites_solution_primary direct
_atom_sites_solution_secondary difmap
_audit_creation_method SHELXL-97
_cell_angle_alpha 90.00
_cell_angle_beta 106.1275(14)
_cell_angle_gamma 90.00
_cell_formula_units_Z 2
_cell_length_a 13.0229(13)
_cell_length_b 9.9968(10)
_cell_length_c 16.3609(16)
_cell_measurement_temperature 100(2)
_cell_volume 2046.2(4)
_computing_cell_refinement 'Bruker SMART'
_computing_data_collection 'Bruker SMART'
_computing_data_reduction 'Bruker SAINT'
_computing_molecular_graphics 'Bruker SHELXTL'
_computing_publication_material 'Bruker SHELXTL'
_computing_structure_refinement 'SHELXL-97 (Sheldrick, 1997)'
_computing_structure_solution 'SHELXS-97 (Sheldrick, 1990)'
_diffrn_ambient_temperature 100(2)
_diffrn_measured_fraction_theta_full 0.996
_diffrn_measured_fraction_theta_max 0.996
_diffrn_measurement_device_type 'CCD area detector'
_diffrn_measurement_method 'phi and omega scans'
_diffrn_radiation_monochromator graphite
_diffrn_radiation_source 'fine-focus sealed tube'
_diffrn_radiation_type MoK\a
_diffrn_radiation_wavelength 0.71073
_diffrn_reflns_av_R_equivalents 0.0427
_diffrn_reflns_av_sigmaI/netI 0.0216
_diffrn_reflns_limit_h_max 17
_diffrn_reflns_limit_h_min -17
_diffrn_reflns_limit_k_max 13
_diffrn_reflns_limit_k_min -13
_diffrn_reflns_limit_l_max 21
_diffrn_reflns_limit_l_min -21
_diffrn_reflns_number 48596
_diffrn_reflns_theta_full 28.34
_diffrn_reflns_theta_max 28.34
_diffrn_reflns_theta_min 2.35
_exptl_absorpt_coefficient_mu 0.502
_exptl_absorpt_correction_T_max 0.8977
_exptl_absorpt_correction_T_min 0.8132
_exptl_absorpt_correction_type none
_exptl_crystal_density_diffrn 1.353
_exptl_crystal_density_meas 0
_exptl_crystal_F_000 872
_exptl_crystal_size_max 0.43
_exptl_crystal_size_mid 0.35
_exptl_crystal_size_min 0.22
_refine_diff_density_max 1.030
_refine_diff_density_min -0.317
_refine_diff_density_rms 0.076
_refine_ls_extinction_method none
_refine_ls_goodness_of_fit_ref 1.016
_refine_ls_hydrogen_treatment mixed
_refine_ls_matrix_type full
_refine_ls_number_parameters 257
_refine_ls_number_reflns 5094
_refine_ls_number_restraints 0
_refine_ls_restrained_S_all 1.016
_refine_ls_R_factor_all 0.0343
_refine_ls_R_factor_gt 0.0323
_refine_ls_shift/su_max 0.000
_refine_ls_shift/su_mean 0.000
_refine_ls_structure_factor_coef Fsqd
_refine_ls_weighting_details 'calc w=1/[\s^2^(Fo^2^)+(0.0537P)^2^+1.6666P] where P=(Fo^2^+2Fc^2^)/3'
_refine_ls_weighting_scheme calc
_refine_ls_wR_factor_gt 0.0851
_refine_ls_wR_factor_ref 0.0868
_reflns_number_gt 4848
_reflns_number_total 5094
_reflns_threshold_expression >2sigma(I)
_cod_data_source_file ja046884usi20040526_064439.cif
_cod_data_source_block sta15
_cod_database_code 4112874

loop_
_symmetry_equiv_pos_as_xyz
'x, y, z'
'-x+1/2, y+1/2, -z+1/2'
'-x, -y, -z'
'x-1/2, -y-1/2, z-1/2'

loop_
_atom_site_label
_atom_site_type_symbol
_atom_site_fract_x
_atom_site_fract_y
_atom_site_fract_z
_atom_site_U_iso_or_equiv
_atom_site_adp_type
_atom_site_occupancy
_atom_site_symmetry_multiplicity
_atom_site_calc_flag
_atom_site_refinement_flags
Pd Pd 0.0000 0.0000 0.0000 0.01139(7) Uani 1 2 d S
O1 O -0.04663(9) -0.15357(12) 0.06073(7) 0.0180(2) Uani 1 1 d .
O2 O 0.11970(10) -0.22624(15) 0.12140(9) 0.0300(3) Uani 1 1 d .
N1 N 0.02769(11) 0.10392(16) 0.18105(9) 0.0198(3) Uani 1 1 d .
N2 N 0.16518(11) 0.15573(15) 0.13961(9) 0.0195(3) Uani 1 1 d .
C1 C 0.02230(13) -0.23331(17) 0.10708(10) 0.0193(3) Uani 1 1 d .
C2 C -0.02712(15) -0.3466(2) 0.14542(13) 0.0279(4) Uani 1 1 d .
H2A H -0.0451 -0.4209 0.1048 0.042 Uiso 1 1 calc R
H2B H -0.0922 -0.3146 0.1581 0.042 Uiso 1 1 calc R
H2C H 0.0240 -0.3774 0.1980 0.042 Uiso 1 1 calc R
C3 C 0.06746(12) 0.09570(16) 0.11242(10) 0.0160(3) Uani 1 1 d .
C4 C 0.10015(15) 0.1657(2) 0.24955(11) 0.0297(4) Uani 1 1 d .
H4 H 0.0903 0.1823 0.3041 0.036 Uiso 1 1 calc R
C5 C 0.18627(15) 0.1972(2) 0.22396(12) 0.0288(4) Uani 1 1 d .
H5 H 0.2495 0.2397 0.2569 0.035 Uiso 1 1 calc R
C6 C -0.07746(13) 0.06444(17) 0.18417(10) 0.0182(3) Uani 1 1 d .
C7 C -0.08689(16) -0.0380(2) 0.23978(11) 0.0245(4) Uani 1 1 d .
C8 C -0.18885(17) -0.0718(2) 0.24395(12) 0.0286(4) Uani 1 1 d .
H8 H -0.1968 -0.1421 0.2808 0.034 Uiso 1 1 calc R
C9 C -0.27939(18) -0.00587(18) 0.19588(14) 0.0268(4) Uani 1 1 d .
C10 C -0.26662(14) 0.09711(19) 0.14256(11) 0.0234(3) Uani 1 1 d .
H10 H -0.3282 0.1430 0.1097 0.028 Uiso 1 1 calc R
C11 C -0.16618(14) 0.13531(17) 0.13574(10) 0.0196(3) Uani 1 1 d .
C12 C 0.00978(18) -0.1087(2) 0.29522(13) 0.0374(5) Uani 1 1 d .
H12A H 0.0622 -0.1225 0.2631 0.056 Uiso 1 1 calc R
H12B H -0.0117 -0.1954 0.3130 0.056 Uiso 1 1 calc R
H12C H 0.0417 -0.0540 0.3456 0.056 Uiso 1 1 calc R
C13 C -0.38876(19) -0.0436(3) 0.20244(17) 0.0431(6) Uani 1 1 d .
H13A H -0.3952 -0.1413 0.2027 0.065 Uiso 1 1 calc R
H13B H -0.4432 -0.0069 0.1537 0.065 Uiso 1 1 calc R
H13C H -0.3990 -0.0072 0.2552 0.065 Uiso 1 1 calc R
C14 C -0.15566(16) 0.25116(19) 0.07993(13) 0.0273(4) Uani 1 1 d .
H14A H -0.1436 0.2174 0.0272 0.041 Uiso 1 1 calc R
H14B H -0.0951 0.3072 0.1098 0.041 Uiso 1 1 calc R
H14C H -0.2214 0.3044 0.0664 0.041 Uiso 1 1 calc R
C15 C 0.23371(12) 0.19412(17) 0.08770(10) 0.0187(3) Uani 1 1 d .
C16 C 0.22675(14) 0.32593(18) 0.05849(12) 0.0241(4) Uani 1 1 d .
C17 C 0.29417(15) 0.36528(19) 0.01036(12) 0.0275(4) Uani 1 1 d .
H17 H 0.2897 0.4542 -0.0108 0.033 Uiso 1 1 calc R
C18 C 0.36808(15) 0.2777(2) -0.00765(12) 0.0275(4) Uani 1 1 d .
C19 C 0.37262(14) 0.14806(19) 0.02278(12) 0.0238(4) Uani 1 1 d .
H19 H 0.4223 0.0875 0.0102 0.029 Uiso 1 1 calc R
C20 C 0.30644(13) 0.10306(18) 0.07147(11) 0.0198(3) Uani 1 1 d .
C21 C 0.14824(17) 0.4235(2) 0.07833(16) 0.0345(5) Uani 1 1 d .
H21A H 0.1494 0.5073 0.0476 0.052 Uiso 1 1 calc R
H21B H 0.1682 0.4412 0.1396 0.052 Uiso 1 1 calc R
H21C H 0.0762 0.3851 0.0606 0.052 Uiso 1 1 calc R
C22 C 0.4422(2) 0.3257(3) -0.05825(17) 0.0471(6) Uani 1 1 d .
H22A H 0.4981 0.2587 -0.0552 0.071 Uiso 1 1 calc R
H22B H 0.4752 0.4105 -0.0345 0.071 Uiso 1 1 calc R
H22C H 0.4014 0.3390 -0.1177 0.071 Uiso 1 1 calc R
C23 C 0.31493(15) -0.0367(2) 0.10599(14) 0.0267(4) Uani 1 1 d .
H23A H 0.3474 -0.0346 0.1677 0.040 Uiso 1 1 calc R
H23B H 0.3595 -0.0905 0.0791 0.040 Uiso 1 1 calc R
H23C H 0.2434 -0.0763 0.0937 0.040 Uiso 1 1 calc R

loop_
_atom_site_aniso_label
_atom_site_aniso_U_11
_atom_site_aniso_U_22
_atom_site_aniso_U_33
_atom_site_aniso_U_23
_atom_site_aniso_U_13
_atom_site_aniso_U_12
Pd 0.01070(10) 0.01190(10) 0.01051(10) -0.00032(5) 0.00119(6) 0.00062(5)
O1 0.0163(5) 0.0173(5) 0.0194(5) 0.0037(4) 0.0032(4) 0.0004(4)
O2 0.0183(6) 0.0332(7) 0.0363(7) 0.0168(6) 0.0038(5) 0.0032(5)
N1 0.0151(6) 0.0294(8) 0.0144(6) -0.0059(5) 0.0033(5) -0.0015(6)
N2 0.0143(6) 0.0256(7) 0.0175(6) -0.0081(6) 0.0027(5) -0.0024(5)
C1 0.0203(8) 0.0199(8) 0.0174(7) 0.0018(6) 0.0048(6) 0.0013(6)
C2 0.0255(9) 0.0252(9) 0.0338(10) 0.0125(7) 0.0095(7) 0.0017(7)
C3 0.0131(7) 0.0178(7) 0.0163(7) -0.0013(6) 0.0031(5) 0.0016(6)
C4 0.0227(9) 0.0476(12) 0.0179(8) -0.0141(8) 0.0038(7) -0.0053(8)
C5 0.0203(8) 0.0434(11) 0.0208(8) -0.0153(8) 0.0025(7) -0.0068(8)
C6 0.0164(7) 0.0237(8) 0.0151(7) -0.0043(6) 0.0056(6) -0.0015(6)
C7 0.0292(9) 0.0286(9) 0.0166(8) -0.0005(7) 0.0077(7) 0.0039(8)
C8 0.0390(10) 0.0291(10) 0.0235(9) 0.0001(7) 0.0182(8) -0.0039(8)
C9 0.0258(10) 0.0330(11) 0.0263(10) -0.0127(7) 0.0149(8) -0.0086(7)
C10 0.0177(8) 0.0296(9) 0.0231(8) -0.0072(7) 0.0057(6) 0.0009(7)
C11 0.0205(8) 0.0202(8) 0.0185(7) -0.0040(6) 0.0062(6) -0.0002(6)
C12 0.0430(12) 0.0473(13) 0.0212(9) 0.0102(9) 0.0079(8) 0.0156(10)
C13 0.0342(12) 0.0540(14) 0.0510(14) -0.0232(12) 0.0282(11) -0.0208(11)
C14 0.0275(9) 0.0252(9) 0.0305(9) 0.0053(7) 0.0100(7) 0.0037(7)
C15 0.0132(7) 0.0232(8) 0.0186(7) -0.0052(6) 0.0024(6) -0.0032(6)
C16 0.0179(8) 0.0215(8) 0.0304(9) -0.0063(7) 0.0029(7) -0.0016(6)
C17 0.0270(9) 0.0229(9) 0.0305(9) -0.0004(7) 0.0044(7) -0.0061(7)
C18 0.0287(9) 0.0297(9) 0.0262(9) -0.0076(7) 0.0112(7) -0.0114(8)
C19 0.0205(8) 0.0255(9) 0.0274(9) -0.0083(7) 0.0099(7) -0.0033(7)
C20 0.0139(7) 0.0226(8) 0.0215(8) -0.0056(6) 0.0026(6) -0.0025(6)
C21 0.0282(10) 0.0224(9) 0.0535(13) -0.0058(9) 0.0123(9) 0.0028(8)
C22 0.0653(16) 0.0379(12) 0.0529(14) -0.0116(11) 0.0407(13) -0.0201(11)
C23 0.0179(8) 0.0248(8) 0.0377(10) 0.0017(8) 0.0079(7) 0.0019(7)

loop_
_atom_type_symbol
_atom_type_description
_atom_type_scat_dispersion_real
_atom_type_scat_dispersion_imag
_atom_type_scat_source
C C 0.0033 0.0016 'International Tables Vol C Tables 4.2.6.8 and 6.1.1.4'
H H 0.0000 0.0000 'International Tables Vol C Tables 4.2.6.8 and 6.1.1.4'
N N 0.0061 0.0033 'International Tables Vol C Tables 4.2.6.8 and 6.1.1.4'
O O 0.0106 0.0060 'International Tables Vol C Tables 4.2.6.8 and 6.1.1.4'
Pd Pd -0.9988 1.0072 'International Tables Vol C Tables 4.2.6.8 and 6.1.1.4'

loop_
_geom_angle_atom_site_label_1
_geom_angle_atom_site_label_2
_geom_angle_atom_site_label_3
_geom_angle
_geom_angle_site_symmetry_1
_geom_angle_site_symmetry_3
O1 Pd O1 180.00(7) . 3
O1 Pd C3 91.49(6) . .
O1 Pd C3 88.51(6) 3 .
O1 Pd C3 88.51(6) . 3
O1 Pd C3 91.49(6) 3 3
C3 Pd C3 180.00(6) . 3
C1 O1 Pd 120.64(11) . .
C3 N1 C4 111.21(14) . .
C3 N1 C6 126.55(13) . .
C4 N1 C6 122.10(14) . .
C3 N2 C5 111.29(14) . .
C3 N2 C15 126.70(13) . .
C5 N2 C15 121.28(14) . .
O2 C1 O1 126.54(16) . .
O2 C1 C2 119.84(15) . .
O1 C1 C2 113.61(14) . .
N1 C3 N2 103.78(13) . .
N1 C3 Pd 127.09(12) . .
N2 C3 Pd 128.92(12) . .
C5 C4 N1 106.97(15) . .
C4 C5 N2 106.72(15) . .
C7 C6 C11 122.13(16) . .
C7 C6 N1 118.71(15) . .
C11 C6 N1 119.02(15) . .
C8 C7 C6 117.89(17) . .
C8 C7 C12 120.40(19) . .
C6 C7 C12 121.69(18) . .
C9 C8 C7 121.95(18) . .
C8 C9 C10 118.47(18) . .
C8 C9 C13 120.8(2) . .
C10 C9 C13 120.7(2) . .
C9 C10 C11 122.08(18) . .
C10 C11 C6 117.44(16) . .
C10 C11 C14 120.28(16) . .
C6 C11 C14 122.26(16) . .
C20 C15 C16 122.36(16) . .
C20 C15 N2 120.19(16) . .
C16 C15 N2 117.40(15) . .
C17 C16 C15 118.04(17) . .
C17 C16 C21 120.71(18) . .
C15 C16 C21 121.24(17) . .
C16 C17 C18 121.67(18) . .
C19 C18 C17 118.42(17) . .
C19 C18 C22 121.57(19) . .
C17 C18 C22 120.00(19) . .
C18 C19 C20 122.27(17) . .
C15 C20 C19 117.22(17) . .
C15 C20 C23 121.38(16) . .
C19 C20 C23 121.39(16) . .

loop_
_geom_bond_atom_site_label_1
_geom_bond_atom_site_label_2
_geom_bond_distance
_geom_bond_site_symmetry_2
Pd O1 2.0120(11) .
Pd O1 2.0120(11) 3
Pd C3 2.0427(16) .
Pd C3 2.0427(16) 3
O1 C1 1.280(2) .
O2 C1 1.226(2) .
N1 C3 1.363(2) .
N1 C4 1.393(2) .
N1 C6 1.440(2) .
N2 C3 1.365(2) .
N2 C5 1.393(2) .
N2 C15 1.444(2) .
C1 C2 1.522(2) .
C4 C5 1.339(3) .
C6 C7 1.398(3) .
C6 C11 1.399(2) .
C7 C8 1.390(3) .
C7 C12 1.507(3) .
C8 C9 1.389(3) .
C9 C10 1.389(3) .
C9 C13 1.506(3) .
C10 C11 1.397(2) .
C11 C14 1.504(2) .
C15 C20 1.391(2) .
C15 C16 1.396(3) .
C16 C17 1.389(3) .
C16 C21 1.512(3) .
C17 C18 1.392(3) .
C18 C19 1.384(3) .
C18 C22 1.514(3) .
C19 C20 1.401(2) .
C20 C23 1.499(3) .

loop_
_geom_torsion_atom_site_label_1
_geom_torsion_atom_site_label_2
_geom_torsion_atom_site_label_3
_geom_torsion_atom_site_label_4
_geom_torsion
_geom_torsion_site_symmetry_1
O1 Pd O1 C1 173(58) 3
C3 Pd O1 C1 -68.84(13) .
C3 Pd O1 C1 111.16(13) 3
Pd O1 C1 O2 1.5(2) .
Pd O1 C1 C2 -177.78(12) .
C4 N1 C3 N2 -1.0(2) .
C6 N1 C3 N2 174.82(16) .
C4 N1 C3 Pd 174.08(14) .
C6 N1 C3 Pd -10.1(2) .
C5 N2 C3 N1 1.4(2) .
C15 N2 C3 N1 -168.86(16) .
C5 N2 C3 Pd -173.54(14) .
C15 N2 C3 Pd 16.2(3) .
O1 Pd C3 N1 -39.85(15) .
O1 Pd C3 N1 140.15(15) 3
C3 Pd C3 N1 83(53) 3
O1 Pd C3 N2 133.99(15) .
O1 Pd C3 N2 -46.01(15) 3
C3 Pd C3 N2 -103(53) 3
C3 N1 C4 C5 0.2(2) .
C6 N1 C4 C5 -175.80(18) .
N1 C4 C5 N2 0.6(2) .
C3 N2 C5 C4 -1.3(2) .
C15 N2 C5 C4 169.56(17) .
C3 N1 C6 C7 117.74(19) .
C4 N1 C6 C7 -66.9(2) .
C3 N1 C6 C11 -66.3(2) .
C4 N1 C6 C11 109.1(2) .
C11 C6 C7 C8 2.2(3) .
N1 C6 C7 C8 177.94(16) .
C11 C6 C7 C12 -176.61(17) .
N1 C6 C7 C12 -0.8(3) .
C6 C7 C8 C9 -0.9(3) .
C12 C7 C8 C9 177.86(19) .
C7 C8 C9 C10 -0.3(3) .
C7 C8 C9 C13 -179.31(19) .
C8 C9 C10 C11 0.3(3) .
C13 C9 C10 C11 179.36(17) .
C9 C10 C11 C6 0.8(3) .
C9 C10 C11 C14 -177.45(17) .
C7 C6 C11 C10 -2.1(2) .
N1 C6 C11 C10 -177.88(14) .
C7 C6 C11 C14 176.14(17) .
N1 C6 C11 C14 0.4(2) .
C3 N2 C15 C20 -87.7(2) .
C5 N2 C15 C20 102.9(2) .
C3 N2 C15 C16 95.0(2) .
C5 N2 C15 C16 -74.3(2) .
C20 C15 C16 C17 1.1(3) .
N2 C15 C16 C17 178.34(15) .
C20 C15 C16 C21 -178.94(17) .
N2 C15 C16 C21 -1.7(2) .
C15 C16 C17 C18 -1.0(3) .
C21 C16 C17 C18 179.07(18) .
C16 C17 C18 C19 0.8(3) .
C16 C17 C18 C22 -178.29(19) .
C17 C18 C19 C20 -0.7(3) .
C22 C18 C19 C20 178.37(19) .
C16 C15 C20 C19 -1.0(2) .
N2 C15 C20 C19 -178.15(15) .
C16 C15 C20 C23 177.93(16) .
N2 C15 C20 C23 0.8(2) .
C18 C19 C20 C15 0.8(3) .
C18 C19 C20 C23 -178.15(17) .
